data_7063386
loop_
_publ_author_name
'Petrov, Pavel A.'
'Filippova, Elizaveta A.'
'Sukhikh, Taisiya S.'
'Sheven, Dmitriy G.'
'Novikov, Alexander S.'

_publ_section_title
;
 Adducts of a sterically hindered tellurium(iv) catecholate with diimines
;
_journal_issue 35
_journal_name_full 'New Journal of Chemistry'
_journal_page_first 15483
_journal_page_last 15492
_journal_paper_doi 10.1039/D4NJ02469A
_journal_volume 48
_journal_year 2024
_chemical_formula_moiety 'C28 H40 O4 Te, C20 H24 N2'
_chemical_formula_sum 'C48 H64 N2 O4 Te'
_chemical_formula_weight 860.61
_space_group_crystal_system monoclinic
_space_group_IT_number 15
_space_group_name_Hall '-C 2yc'
_space_group_name_H-M_alt 'C 1 2/c 1'
_atom_sites_solution_hydrogens geom
_atom_sites_solution_primary dual
_audit_creation_date 2024-06-24
_audit_creation_method
;
Olex2 1.3
(compiled 2019.09.11 svn.r3662 for OlexSys, GUI svn.r5938)
;
_audit_update_record
;
2024-07-25 deposited with the CCDC.	2024-07-30 downloaded from the CCDC.
;
_cell_angle_alpha 90
_cell_angle_beta 95.5510(10)
_cell_angle_gamma 90
_cell_formula_units_Z 4
_cell_length_a 15.5230(3)
_cell_length_b 20.9039(5)
_cell_length_c 13.8186(4)
_cell_measurement_reflns_used 9862
_cell_measurement_temperature 150.15
_cell_measurement_theta_max 27.11
_cell_measurement_theta_min 2.29
_cell_volume 4462.99(19)
_computing_cell_refinement 'Bruker SAINT'
_computing_data_collection 'Bruker APEX3'
_computing_data_reduction 'Bruker SAINT'
_computing_molecular_graphics 'Olex2 1.3 (Dolomanov et al., 2009)'
_computing_publication_material 'Olex2 1.3 (Dolomanov et al., 2009)'
_computing_structure_refinement 'ShelXL 2014/7 (Sheldrick, 2015)'
_computing_structure_solution 'SHELXT 2014/5 (Sheldrick, 2014)'
_diffrn_ambient_temperature 150.15
_diffrn_detector_area_resol_mean 7.41
_diffrn_detector_type 'Bruker PHOTON III area detector'
_diffrn_measured_fraction_theta_full 0.999
_diffrn_measured_fraction_theta_max 0.998
_diffrn_measurement_device 'three-circle diffractometer'
_diffrn_measurement_device_type 'Bruker D8 Venture diffractometer'
_diffrn_measurement_method '\f and \w scans'
_diffrn_radiation_monochromator 'Incoatec HELIOS multilayer mirrors'
_diffrn_radiation_type MoK\a
_diffrn_radiation_wavelength 0.71073
_diffrn_reflns_av_R_equivalents 0.0442
_diffrn_reflns_av_unetI/netI 0.0345
_diffrn_reflns_Laue_measured_fraction_full 0.999
_diffrn_reflns_Laue_measured_fraction_max 0.998
_diffrn_reflns_limit_h_max 19
_diffrn_reflns_limit_h_min -19
_diffrn_reflns_limit_k_max 26
_diffrn_reflns_limit_k_min -26
_diffrn_reflns_limit_l_max 17
_diffrn_reflns_limit_l_min -17
_diffrn_reflns_number 23856
_diffrn_reflns_point_group_measured_fraction_full 0.999
_diffrn_reflns_point_group_measured_fraction_max 0.998
_diffrn_reflns_theta_full 25.242
_diffrn_reflns_theta_max 27.110
_diffrn_reflns_theta_min 2.122
_diffrn_source 'Incoatec IuS3.0 microfocus X-ray tube'
_diffrn_source_current 1.4
_diffrn_source_power 0.07
_diffrn_source_voltage 50.0
_diffrn_standards_number 0
_exptl_absorpt_coefficient_mu 0.710
_exptl_absorpt_correction_T_max 0.7455
_exptl_absorpt_correction_T_min 0.6786
_exptl_absorpt_correction_type multi-scan
_exptl_absorpt_process_details
'SADABS-2016/2 (Bruker,2016/2) was used for absorption correction. wR2(int) was 0.0824 before and 0.0518 after correction. The Ratio of minimum to maximum transmission is 0.9103. The \l/2 correction factor is Not present.'
_exptl_crystal_colour yellow
_exptl_crystal_colour_primary yellow
_exptl_crystal_density_diffrn 1.281
_exptl_crystal_description plate
_exptl_crystal_F_000 1800
_exptl_crystal_size_max 0.23
_exptl_crystal_size_mid 0.1
_exptl_crystal_size_min 0.08
_refine_diff_density_max 0.371
_refine_diff_density_min -0.393
_refine_diff_density_rms 0.057
_refine_ls_extinction_method none
_refine_ls_goodness_of_fit_ref 1.010
_refine_ls_hydrogen_treatment constr
_refine_ls_matrix_type full
_refine_ls_number_parameters 258
_refine_ls_number_reflns 4926
_refine_ls_number_restraints 0
_refine_ls_restrained_S_all 1.010
_refine_ls_R_factor_all 0.0305
_refine_ls_R_factor_gt 0.0240
_refine_ls_shift/su_max 0.001
_refine_ls_shift/su_mean 0.000
_refine_ls_structure_factor_coef Fsqd
_refine_ls_weighting_details 'w=1/[\s^2^(Fo^2^)+(0.0274P)^2^+3.1716P] where P=(Fo^2^+2Fc^2^)/3'
_refine_ls_weighting_scheme calc
_refine_ls_wR_factor_gt 0.0559
_refine_ls_wR_factor_ref 0.0579
_reflns_Friedel_coverage 0.000
_reflns_number_gt 4418
_reflns_number_total 4926
_reflns_threshold_expression 'I > 2\s(I)'
_cod_data_source_file d4nj02469a3.cif
_cod_data_source_block 6
_cod_depositor_comments 'Adding full bibliography for 7063385--7063390.cif.'
_cod_database_code 7063386
_shelx_shelxl_version_number 2014/7
_shelx_space_group_comment
;
The symmetry employed for this shelxl refinement is uniquely defined
by the following loop, which should always be used as a source of
symmetry information in preference to the above space-group names.
They are only intended as comments.
;
_shelx_estimated_absorpt_t_max 0.945
_shelx_estimated_absorpt_t_min 0.854
_olex2_refinement_description
;
1.a Aromatic/amide H refined with riding coordinates:
 C4(H4), C5(H5), C15(H15), C18(H18), C20(H20)
1.b Idealised Me refined as rotating group:
 C8(H8A,H8B,H8C), C9(H9A,H9B,H9C), C10(H10A,H10B,H10C), C12(H12A,H12B,H12C),
 C13(H13A,H13B,H13C), C14(H14A,H14B,H14C), C22(H22A,H22B,H22C), C23(H23A,H23B,
 H23C), C24(H24A,H24B,H24C)
;
_olex2_submission_special_instructions 'No special instructions were received'

loop_
_space_group_symop_operation_xyz
'x, y, z'
'-x, y, -z+1/2'
'x+1/2, y+1/2, z'
'-x+1/2, y+1/2, -z+1/2'
'-x, -y, -z'
'x, -y, z-1/2'
'-x+1/2, -y+1/2, -z'
'x+1/2, -y+1/2, z-1/2'

loop_
_atom_site_label
_atom_site_type_symbol
_atom_site_fract_x
_atom_site_fract_y
_atom_site_fract_z
_atom_site_U_iso_or_equiv
_atom_site_adp_type
_atom_site_occupancy
_atom_site_site_symmetry_order
_atom_site_calc_flag
_atom_site_refinement_flags_posn
_atom_site_refinement_flags_adp
_atom_site_refinement_flags_occupancy
_atom_site_disorder_assembly
_atom_site_disorder_group
Te1 Te 0.5000 0.56851(2) 0.2500 0.01811(5) Uani 1 2 d S T P . .
O1 O 0.62436(7) 0.58757(5) 0.22803(8) 0.0215(2) Uani 1 1 d . . . . .
O2 O 0.52546(7) 0.63283(5) 0.35105(8) 0.0208(2) Uani 1 1 d . . . . .
N1 N 0.42235(9) 0.49427(6) 0.08397(10) 0.0218(3) Uani 1 1 d . . . . .
C1 C 0.65204(11) 0.64424(7) 0.27085(12) 0.0198(3) Uani 1 1 d . . . . .
C2 C 0.59882(10) 0.66866(7) 0.33823(12) 0.0192(3) Uani 1 1 d . . . . .
C3 C 0.61494(11) 0.72631(8) 0.38742(12) 0.0217(3) Uani 1 1 d . . . . .
C4 C 0.69022(11) 0.75740(8) 0.36627(13) 0.0264(4) Uani 1 1 d . . . . .
H4 H 0.7058 0.7964 0.3987 0.032 Uiso 1 1 calc R U . . .
C5 C 0.74347(11) 0.73348(8) 0.29937(13) 0.0273(4) Uani 1 1 d . . . . .
H5 H 0.7937 0.7571 0.2876 0.033 Uiso 1 1 calc R U . . .
C6 C 0.72665(11) 0.67647(8) 0.24884(12) 0.0221(3) Uani 1 1 d . . . . .
C7 C 0.55223(11) 0.75397(8) 0.45589(13) 0.0233(4) Uani 1 1 d . . . . .
C8 C 0.54090(13) 0.70733(8) 0.53956(13) 0.0304(4) Uani 1 1 d . . . . .
H8A H 0.5021 0.7262 0.5836 0.046 Uiso 1 1 calc R U . . .
H8B H 0.5973 0.6988 0.5754 0.046 Uiso 1 1 calc R U . . .
H8C H 0.5160 0.6671 0.5131 0.046 Uiso 1 1 calc R U . . .
C9 C 0.46414(11) 0.76676(9) 0.39766(14) 0.0299(4) Uani 1 1 d . . . . .
H9A H 0.4389 0.7262 0.3733 0.045 Uiso 1 1 calc R U . . .
H9B H 0.4724 0.7950 0.3427 0.045 Uiso 1 1 calc R U . . .
H9C H 0.4251 0.7872 0.4399 0.045 Uiso 1 1 calc R U . . .
C10 C 0.58567(12) 0.81776(8) 0.49992(14) 0.0297(4) Uani 1 1 d . . . . .
H10A H 0.5447 0.8342 0.5436 0.044 Uiso 1 1 calc R U . . .
H10B H 0.5914 0.8487 0.4477 0.044 Uiso 1 1 calc R U . . .
H10C H 0.6422 0.8111 0.5366 0.044 Uiso 1 1 calc R U . . .
C11 C 0.78408(12) 0.65117(8) 0.17329(13) 0.0269(4) Uani 1 1 d . . . . .
C12 C 0.73238(13) 0.65020(9) 0.07299(13) 0.0338(4) Uani 1 1 d . . . . .
H12A H 0.6807 0.6236 0.0756 0.051 Uiso 1 1 calc R U . . .
H12B H 0.7684 0.6325 0.0250 0.051 Uiso 1 1 calc R U . . .
H12C H 0.7150 0.6939 0.0542 0.051 Uiso 1 1 calc R U . . .
C13 C 0.86346(13) 0.69381(10) 0.16601(16) 0.0409(5) Uani 1 1 d . . . . .
H13A H 0.8992 0.6758 0.1180 0.061 Uiso 1 1 calc R U . . .
H13B H 0.8974 0.6960 0.2296 0.061 Uiso 1 1 calc R U . . .
H13C H 0.8446 0.7369 0.1458 0.061 Uiso 1 1 calc R U . . .
C14 C 0.81672(14) 0.58370(9) 0.20179(16) 0.0382(5) Uani 1 1 d . . . . .
H14A H 0.7672 0.5550 0.2053 0.057 Uiso 1 1 calc R U . . .
H14B H 0.8507 0.5853 0.2653 0.057 Uiso 1 1 calc R U . . .
H14C H 0.8531 0.5677 0.1529 0.057 Uiso 1 1 calc R U . . .
C15 C 0.45488(11) 0.49156(8) 0.00311(12) 0.0226(3) Uani 1 1 d . . . . .
H15 H 0.4200 0.4784 -0.0537 0.027 Uiso 1 1 calc R U . . .
C16 C 0.33265(11) 0.48188(8) 0.08934(12) 0.0211(3) Uani 1 1 d . . . . .
C17 C 0.31063(12) 0.43620(8) 0.15734(13) 0.0249(4) Uani 1 1 d . . . . .
C18 C 0.22388(12) 0.42604(8) 0.16862(14) 0.0291(4) Uani 1 1 d . . . . .
H18 H 0.2086 0.3942 0.2130 0.035 Uiso 1 1 calc R U . . .
C19 C 0.15879(12) 0.46103(9) 0.11700(15) 0.0313(4) Uani 1 1 d . . . . .
C20 C 0.18263(12) 0.50621(9) 0.05092(15) 0.0309(4) Uani 1 1 d . . . . .
H20 H 0.1386 0.5304 0.0151 0.037 Uiso 1 1 calc R U . . .
C21 C 0.26818(11) 0.51745(8) 0.03513(13) 0.0259(4) Uani 1 1 d . . . . .
C22 C 0.38015(13) 0.39792(9) 0.21468(15) 0.0347(4) Uani 1 1 d . . . . .
H22A H 0.3535 0.3686 0.2585 0.052 Uiso 1 1 calc R U . . .
H22B H 0.4196 0.4270 0.2529 0.052 Uiso 1 1 calc R U . . .
H22C H 0.4125 0.3732 0.1700 0.052 Uiso 1 1 calc R U . . .
C23 C 0.28882(13) 0.56854(9) -0.03632(16) 0.0379(5) Uani 1 1 d . . . . .
H23A H 0.2946 0.5490 -0.0998 0.057 Uiso 1 1 calc R U . . .
H23B H 0.3432 0.5897 -0.0129 0.057 Uiso 1 1 calc R U . . .
H23C H 0.2420 0.6002 -0.0427 0.057 Uiso 1 1 calc R U . . .
C24 C 0.06506(14) 0.45194(11) 0.13307(19) 0.0493(6) Uani 1 1 d . . . . .
H24A H 0.0600 0.4179 0.1810 0.074 Uiso 1 1 calc R U . . .
H24B H 0.0322 0.4400 0.0716 0.074 Uiso 1 1 calc R U . . .
H24C H 0.0419 0.4919 0.1571 0.074 Uiso 1 1 calc R U . . .

loop_
_atom_site_aniso_label
_atom_site_aniso_U_11
_atom_site_aniso_U_22
_atom_site_aniso_U_33
_atom_site_aniso_U_23
_atom_site_aniso_U_13
_atom_site_aniso_U_12
Te1 0.02450(9) 0.01412(8) 0.01565(9) 0.000 0.00157(5) 0.000
O1 0.0259(6) 0.0183(5) 0.0206(6) -0.0027(4) 0.0035(5) 0.0006(4)
O2 0.0255(6) 0.0177(5) 0.0197(6) -0.0040(4) 0.0046(5) -0.0027(4)
N1 0.0240(8) 0.0213(7) 0.0205(8) -0.0008(5) 0.0031(6) -0.0032(5)
C1 0.0251(9) 0.0169(7) 0.0170(9) -0.0003(6) -0.0006(6) 0.0010(6)
C2 0.0210(8) 0.0190(7) 0.0175(9) 0.0022(6) 0.0012(6) -0.0007(6)
C3 0.0249(9) 0.0213(8) 0.0184(9) -0.0013(6) -0.0002(6) 0.0010(6)
C4 0.0290(10) 0.0226(8) 0.0274(10) -0.0066(7) 0.0015(7) -0.0040(7)
C5 0.0250(9) 0.0296(9) 0.0277(10) -0.0013(7) 0.0039(7) -0.0063(7)
C6 0.0241(9) 0.0252(8) 0.0169(9) 0.0013(6) 0.0013(6) 0.0009(6)
C7 0.0267(9) 0.0206(8) 0.0227(9) -0.0063(7) 0.0027(7) 0.0000(6)
C8 0.0395(11) 0.0274(9) 0.0256(10) -0.0039(7) 0.0097(8) 0.0022(8)
C9 0.0283(10) 0.0277(9) 0.0331(11) -0.0084(8) -0.0002(8) 0.0037(7)
C10 0.0326(10) 0.0257(9) 0.0305(11) -0.0101(7) 0.0025(8) 0.0000(7)
C11 0.0274(10) 0.0288(9) 0.0255(10) -0.0010(7) 0.0074(7) 0.0002(7)
C12 0.0420(12) 0.0368(10) 0.0236(10) -0.0025(8) 0.0086(8) 0.0004(8)
C13 0.0333(12) 0.0498(12) 0.0421(13) -0.0078(10) 0.0167(9) -0.0087(9)
C14 0.0369(12) 0.0390(11) 0.0407(13) 0.0037(9) 0.0141(9) 0.0128(8)
C15 0.0241(9) 0.0237(8) 0.0197(9) -0.0020(6) 0.0011(6) -0.0022(6)
C16 0.0230(9) 0.0226(8) 0.0181(9) -0.0048(6) 0.0041(6) -0.0045(6)
C17 0.0311(10) 0.0237(8) 0.0204(9) -0.0045(7) 0.0046(7) -0.0059(7)
C18 0.0345(10) 0.0283(9) 0.0262(10) -0.0045(7) 0.0113(8) -0.0100(7)
C19 0.0272(10) 0.0296(9) 0.0385(12) -0.0122(8) 0.0110(8) -0.0060(7)
C20 0.0253(10) 0.0299(9) 0.0373(12) -0.0054(8) 0.0027(8) 0.0024(7)
C21 0.0270(10) 0.0235(8) 0.0274(10) -0.0027(7) 0.0031(7) -0.0023(7)
C22 0.0410(12) 0.0323(10) 0.0307(11) 0.0076(8) 0.0029(8) -0.0047(8)
C23 0.0327(11) 0.0363(11) 0.0444(13) 0.0147(9) 0.0028(9) 0.0025(8)
C24 0.0320(12) 0.0494(13) 0.0690(17) -0.0080(12) 0.0184(11) -0.0095(9)

loop_
_atom_type_symbol
_atom_type_description
_atom_type_scat_dispersion_real
_atom_type_scat_dispersion_imag
_atom_type_scat_source
C C 0.0033 0.0016 'International Tables Vol C Tables 4.2.6.8 and 6.1.1.4'
H H 0.0000 0.0000 'International Tables Vol C Tables 4.2.6.8 and 6.1.1.4'
O O 0.0106 0.0060 'International Tables Vol C Tables 4.2.6.8 and 6.1.1.4'
N N 0.0061 0.0033 'International Tables Vol C Tables 4.2.6.8 and 6.1.1.4'
Te Te -0.5308 1.6751 'International Tables Vol C Tables 4.2.6.8 and 6.1.1.4'

loop_
_geom_angle_atom_site_label_1
_geom_angle_atom_site_label_2
_geom_angle_atom_site_label_3
_geom_angle
_geom_angle_site_symmetry_1
_geom_angle_site_symmetry_3
_geom_angle_publ_flag
O1 Te1 O1 157.29(6) 2_655 . ?
O1 Te1 N1 108.24(4) . . ?
O1 Te1 N1 84.01(4) 2_655 . ?
O2 Te1 O1 80.88(5) 2_655 2_655 ?
O2 Te1 O1 83.52(5) . 2_655 ?
O2 Te1 O1 80.88(5) . . ?
O2 Te1 O1 83.52(5) 2_655 . ?
O2 Te1 O2 92.88(7) . 2_655 ?
O2 Te1 N1 164.71(4) . . ?
O2 Te1 N1 76.42(4) 2_655 . ?
C1 O1 Te1 111.61(10) . . ?
C2 O2 Te1 113.09(9) . . ?
C15 N1 Te1 122.91(11) . . ?
C15 N1 C16 120.72(15) . . ?
C16 N1 Te1 112.67(10) . . ?
O1 C1 C2 114.89(14) . . ?
O1 C1 C6 123.54(15) . . ?
C6 C1 C2 121.56(15) . . ?
O2 C2 C1 115.62(14) . . ?
O2 C2 C3 120.97(14) . . ?
C3 C2 C1 123.37(15) . . ?
C2 C3 C7 122.11(15) . . ?
C4 C3 C2 114.56(15) . . ?
C4 C3 C7 123.28(15) . . ?
C3 C4 H4 118.8 . . ?
C5 C4 C3 122.43(16) . . ?
C5 C4 H4 118.8 . . ?
C4 C5 H5 118.5 . . ?
C4 C5 C6 123.09(16) . . ?
C6 C5 H5 118.5 . . ?
C1 C6 C11 122.06(15) . . ?
C5 C6 C1 114.97(15) . . ?
C5 C6 C11 122.96(15) . . ?
C3 C7 C8 110.53(13) . . ?
C3 C7 C9 109.09(14) . . ?
C3 C7 C10 111.18(14) . . ?
C8 C7 C9 110.05(15) . . ?
C10 C7 C8 108.18(14) . . ?
C10 C7 C9 107.76(14) . . ?
C7 C8 H8A 109.5 . . ?
C7 C8 H8B 109.5 . . ?
C7 C8 H8C 109.5 . . ?
H8A C8 H8B 109.5 . . ?
H8A C8 H8C 109.5 . . ?
H8B C8 H8C 109.5 . . ?
C7 C9 H9A 109.5 . . ?
C7 C9 H9B 109.5 . . ?
C7 C9 H9C 109.5 . . ?
H9A C9 H9B 109.5 . . ?
H9A C9 H9C 109.5 . . ?
H9B C9 H9C 109.5 . . ?
C7 C10 H10A 109.5 . . ?
C7 C10 H10B 109.5 . . ?
C7 C10 H10C 109.5 . . ?
H10A C10 H10B 109.5 . . ?
H10A C10 H10C 109.5 . . ?
H10B C10 H10C 109.5 . . ?
C6 C11 C12 109.42(15) . . ?
C6 C11 C13 111.64(15) . . ?
C6 C11 C14 109.97(15) . . ?
C12 C11 C14 110.51(16) . . ?
C13 C11 C12 107.60(16) . . ?
C13 C11 C14 107.67(16) . . ?
C11 C12 H12A 109.5 . . ?
C11 C12 H12B 109.5 . . ?
C11 C12 H12C 109.5 . . ?
H12A C12 H12B 109.5 . . ?
H12A C12 H12C 109.5 . . ?
H12B C12 H12C 109.5 . . ?
C11 C13 H13A 109.5 . . ?
C11 C13 H13B 109.5 . . ?
C11 C13 H13C 109.5 . . ?
H13A C13 H13B 109.5 . . ?
H13A C13 H13C 109.5 . . ?
H13B C13 H13C 109.5 . . ?
C11 C14 H14A 109.5 . . ?
C11 C14 H14B 109.5 . . ?
C11 C14 H14C 109.5 . . ?
H14A C14 H14B 109.5 . . ?
H14A C14 H14C 109.5 . . ?
H14B C14 H14C 109.5 . . ?
N1 C15 C15 120.5(2) . 5_665 ?
N1 C15 H15 119.7 . . ?
C15 C15 H15 119.7 5_665 . ?
C17 C16 N1 117.41(15) . . ?
C21 C16 N1 121.71(15) . . ?
C21 C16 C17 120.66(16) . . ?
C16 C17 C22 120.32(16) . . ?
C18 C17 C16 118.75(17) . . ?
C18 C17 C22 120.91(16) . . ?
C17 C18 H18 119.1 . . ?
C17 C18 C19 121.89(17) . . ?
C19 C18 H18 119.1 . . ?
C18 C19 C20 118.00(17) . . ?
C18 C19 C24 121.60(19) . . ?
C20 C19 C24 120.39(19) . . ?
C19 C20 H20 118.7 . . ?
C21 C20 C19 122.61(18) . . ?
C21 C20 H20 118.7 . . ?
C16 C21 C23 122.57(16) . . ?
C20 C21 C16 118.07(16) . . ?
C20 C21 C23 119.33(17) . . ?
C17 C22 H22A 109.5 . . ?
C17 C22 H22B 109.5 . . ?
C17 C22 H22C 109.5 . . ?
H22A C22 H22B 109.5 . . ?
H22A C22 H22C 109.5 . . ?
H22B C22 H22C 109.5 . . ?
C21 C23 H23A 109.5 . . ?
C21 C23 H23B 109.5 . . ?
C21 C23 H23C 109.5 . . ?
H23A C23 H23B 109.5 . . ?
H23A C23 H23C 109.5 . . ?
H23B C23 H23C 109.5 . . ?
C19 C24 H24A 109.5 . . ?
C19 C24 H24B 109.5 . . ?
C19 C24 H24C 109.5 . . ?
H24A C24 H24B 109.5 . . ?
H24A C24 H24C 109.5 . . ?
H24B C24 H24C 109.5 . . ?

loop_
_geom_bond_atom_site_label_1
_geom_bond_atom_site_label_2
_geom_bond_distance
_geom_bond_site_symmetry_2
_geom_bond_publ_flag
Te1 O1 2.0226(12) . ?
Te1 O1 2.0226(12) 2_655 ?
Te1 O2 1.9513(11) 2_655 ?
Te1 O2 1.9512(11) . ?
Te1 N1 2.9310(14) . ?
O1 C1 1.3743(19) . ?
O2 C2 1.3885(19) . ?
N1 C15 1.271(2) . ?
N1 C16 1.425(2) . ?
C1 C2 1.399(2) . ?
C1 C6 1.399(2) . ?
C2 C3 1.394(2) . ?
C3 C4 1.393(2) . ?
C3 C7 1.535(2) . ?
C4 H4 0.9500 . ?
C4 C5 1.391(2) . ?
C5 H5 0.9500 . ?
C5 C6 1.393(2) . ?
C6 C11 1.531(2) . ?
C7 C8 1.536(2) . ?
C7 C9 1.541(2) . ?
C7 C10 1.535(2) . ?
C8 H8A 0.9800 . ?
C8 H8B 0.9800 . ?
C8 H8C 0.9800 . ?
C9 H9A 0.9800 . ?
C9 H9B 0.9800 . ?
C9 H9C 0.9800 . ?
C10 H10A 0.9800 . ?
C10 H10B 0.9800 . ?
C10 H10C 0.9800 . ?
C11 C12 1.533(3) . ?
C11 C13 1.532(3) . ?
C11 C14 1.537(3) . ?
C12 H12A 0.9800 . ?
C12 H12B 0.9800 . ?
C12 H12C 0.9800 . ?
C13 H13A 0.9800 . ?
C13 H13B 0.9800 . ?
C13 H13C 0.9800 . ?
C14 H14A 0.9800 . ?
C14 H14B 0.9800 . ?
C14 H14C 0.9800 . ?
C15 C15 1.455(3) 5_665 ?
C15 H15 0.9500 . ?
C16 C17 1.405(2) . ?
C16 C21 1.404(2) . ?
C17 C18 1.387(3) . ?
C17 C22 1.506(3) . ?
C18 H18 0.9500 . ?
C18 C19 1.388(3) . ?
C19 C20 1.389(3) . ?
C19 C24 1.505(3) . ?
C20 H20 0.9500 . ?
C20 C21 1.387(3) . ?
C21 C23 1.510(3) . ?
C22 H22A 0.9800 . ?
C22 H22B 0.9800 . ?
C22 H22C 0.9800 . ?
C23 H23A 0.9800 . ?
C23 H23B 0.9800 . ?
C23 H23C 0.9800 . ?
C24 H24A 0.9800 . ?
C24 H24B 0.9800 . ?
C24 H24C 0.9800 . ?

loop_
_geom_torsion_atom_site_label_1
_geom_torsion_atom_site_label_2
_geom_torsion_atom_site_label_3
_geom_torsion_atom_site_label_4
_geom_torsion
_geom_torsion_site_symmetry_1
_geom_torsion_site_symmetry_2
_geom_torsion_site_symmetry_3
_geom_torsion_site_symmetry_4
_geom_torsion_publ_flag
Te1 O1 C1 C2 14.55(16) . . . . ?
Te1 O1 C1 C6 -164.44(13) . . . . ?
Te1 O2 C2 C1 -13.88(17) . . . . ?
Te1 O2 C2 C3 163.70(12) . . . . ?
Te1 N1 C15 C15 19.1(3) . . . 5_665 ?
Te1 N1 C16 C17 -73.48(15) . . . . ?
Te1 N1 C16 C21 101.21(15) . . . . ?
O1 C1 C2 O2 -0.9(2) . . . . ?
O1 C1 C2 C3 -178.41(14) . . . . ?
O1 C1 C6 C5 179.48(15) . . . . ?
O1 C1 C6 C11 0.6(2) . . . . ?
O2 C2 C3 C4 -179.08(14) . . . . ?
O2 C2 C3 C7 -1.5(2) . . . . ?
N1 C16 C17 C18 175.95(15) . . . . ?
N1 C16 C17 C22 -5.7(2) . . . . ?
N1 C16 C21 C20 -174.39(15) . . . . ?
N1 C16 C21 C23 3.4(3) . . . . ?
C1 C2 C3 C4 -1.7(2) . . . . ?
C1 C2 C3 C7 175.93(15) . . . . ?
C1 C6 C11 C12 63.4(2) . . . . ?
C1 C6 C11 C13 -177.64(16) . . . . ?
C1 C6 C11 C14 -58.2(2) . . . . ?
C2 C1 C6 C5 0.6(2) . . . . ?
C2 C1 C6 C11 -178.34(15) . . . . ?
C2 C3 C4 C5 1.7(3) . . . . ?
C2 C3 C7 C8 60.0(2) . . . . ?
C2 C3 C7 C9 -61.1(2) . . . . ?
C2 C3 C7 C10 -179.82(15) . . . . ?
C3 C4 C5 C6 -0.6(3) . . . . ?
C4 C3 C7 C8 -122.57(18) . . . . ?
C4 C3 C7 C9 116.30(18) . . . . ?
C4 C3 C7 C10 -2.4(2) . . . . ?
C4 C5 C6 C1 -0.5(3) . . . . ?
C4 C5 C6 C11 178.34(17) . . . . ?
C5 C6 C11 C12 -115.44(18) . . . . ?
C5 C6 C11 C13 3.6(2) . . . . ?
C5 C6 C11 C14 123.01(18) . . . . ?
C6 C1 C2 O2 178.13(14) . . . . ?
C6 C1 C2 C3 0.6(3) . . . . ?
C7 C3 C4 C5 -175.90(16) . . . . ?
C15 N1 C16 C17 127.59(17) . . . . ?
C15 N1 C16 C21 -57.7(2) . . . . ?
C16 N1 C15 C15 175.83(18) . . . 5_665 ?
C16 C17 C18 C19 -2.1(3) . . . . ?
C17 C16 C21 C20 0.1(2) . . . . ?
C17 C16 C21 C23 177.93(17) . . . . ?
C17 C18 C19 C20 1.5(3) . . . . ?
C17 C18 C19 C24 -177.04(18) . . . . ?
C18 C19 C20 C21 -0.1(3) . . . . ?
C19 C20 C21 C16 -0.7(3) . . . . ?
C19 C20 C21 C23 -178.57(18) . . . . ?
C21 C16 C17 C18 1.2(2) . . . . ?
C21 C16 C17 C22 179.56(16) . . . . ?
C22 C17 C18 C19 179.59(17) . . . . ?
C24 C19 C20 C21 178.47(18) . . . . ?
